data_4060233
loop_
_publ_author_name
'Niibayashi, Shota'
'Matsubara, Kouki'
'Haga, Masa-aki'
'Nagashima, Hideo'

_publ_section_title
;
 Thermally Reversible Photochemical Haptotropic Rearrangement of
 Diiron Carbonyl Complexes Bearing a Bridging Acenaphthylene or
 Aceanthrylene Ligand
;
_journal_coden_ASTM ORGND7
_journal_issue 4
_journal_name_full Organometallics
_journal_page_first 635
_journal_page_last 646
_journal_paper_doi 10.1021/om034117i
_journal_volume 23
_journal_year 2004
_chemical_formula_sum 'C17 H8 Fe2 O5'
_chemical_formula_weight 403.94
_space_group_IT_number 2
_symmetry_cell_setting triclinic
_symmetry_space_group_name_Hall '-P 1'
_symmetry_space_group_name_H-M 'P -1'
_atom_sites_solution_hydrogens geom
_atom_sites_solution_primary direct
_atom_sites_solution_secondary difmap
_cell_angle_alpha 100.420(9)
_cell_angle_beta 111.648(9)
_cell_angle_gamma 88.591(12)
_cell_formula_units_Z 2
_cell_length_a 7.9815(17)
_cell_length_b 12.8740(18)
_cell_length_c 7.8145(15)
_cell_measurement_reflns_used 5285
_cell_measurement_temperature 173(2)
_cell_measurement_theta_max 27.4
_cell_measurement_theta_min 3.2
_cell_volume 733.2(2)
_diffrn_ambient_temperature 173(2)
_diffrn_detector_area_resol_mean 10
_diffrn_measurement_device_type 'Rigaku RAXIS-RAPID'
_diffrn_measurement_method oscillation
_diffrn_radiation_detector 'Imaging Plate'
_diffrn_radiation_monochromator graphite
_diffrn_radiation_source 'fine-focus sealed tube'
_diffrn_radiation_type MoK\a
_diffrn_radiation_wavelength 0.71069
_diffrn_reflns_av_R_equivalents 0.0000
_diffrn_reflns_av_sigmaI/netI 0.0325
_diffrn_reflns_limit_h_max 10
_diffrn_reflns_limit_h_min 0
_diffrn_reflns_limit_k_max 16
_diffrn_reflns_limit_k_min -16
_diffrn_reflns_limit_l_max 9
_diffrn_reflns_limit_l_min -10
_diffrn_reflns_number 3061
_diffrn_reflns_theta_max 27.46
_diffrn_reflns_theta_min 1.61
_diffrn_standards_decay_% ?
_diffrn_standards_interval_count ?
_diffrn_standards_interval_time ?
_diffrn_standards_number ?
_exptl_absorpt_coefficient_mu 2.003
_exptl_absorpt_correction_T_max 0.606
_exptl_absorpt_correction_T_min 0.338
_exptl_absorpt_correction_type multi-scan
_exptl_absorpt_process_details
;
    Higashi, T. (1995). Program for Absorption Correction.
    Rigaku Corporation, Tokyo, Japan.
;
_exptl_crystal_colour 'dark red'
_exptl_crystal_density_diffrn 1.830
_exptl_crystal_density_meas ?
_exptl_crystal_density_method 'not measured'
_exptl_crystal_description Block
_exptl_crystal_F_000 404
_exptl_crystal_size_max 0.30
_exptl_crystal_size_mid 0.30
_exptl_crystal_size_min 0.25
_refine_ls_extinction_coef 0.070(5)
_refine_ls_extinction_expression Fc^*^=kFc[1+0.001xFc^2^\l^3^/sin(2\q)]^-1/4^
_refine_ls_extinction_method SHELXL
_refine_ls_goodness_of_fit_ref 1.128
_refine_ls_hydrogen_treatment mixed
_refine_ls_matrix_type full
_refine_ls_number_parameters 218
_refine_ls_number_reflns 3061
_refine_ls_number_restraints 0
_refine_ls_restrained_S_all 1.128
_refine_ls_R_factor_all 0.0696
_refine_ls_R_factor_gt 0.0533
_refine_ls_shift/su_max 0.001
_refine_ls_shift/su_mean 0.000
_refine_ls_structure_factor_coef Fsqd
_refine_ls_weighting_details 'calc w=1/[\s^2^(Fo^2^)+(0.0572P)^2^+3.1861P] where P=(Fo^2^+2Fc^2^)/3'
_refine_ls_weighting_scheme calc
_refine_ls_wR_factor_gt 0.1350
_refine_ls_wR_factor_ref 0.1543
_reflns_number_gt 2505
_reflns_number_total 3061
_reflns_threshold_expression >2sigma(I)
_cod_depositor_comments
;
The following automatic conversions were performed:
'_symmetry_cell_setting' value 'Triclinic' changed to 'triclinic'
according to '/home/saulius/struct/CIF-dictionaries/cif_core.dic'
dictionary named 'cif_core.dic' version 2.4.1 from 2010-06-29.

Automatic conversion script
Id: cif_fix_enum 1527 2010-12-29 10:47:43Z saulius 
;
_cod_original_sg_symbol_H-M P-1
_cod_database_code 4060233

loop_
_symmetry_equiv_pos_as_xyz
'x, y, z'
'-x, -y, -z'

loop_
_atom_site_label
_atom_site_type_symbol
_atom_site_fract_x
_atom_site_fract_y
_atom_site_fract_z
_atom_site_U_iso_or_equiv
_atom_site_adp_type
_atom_site_occupancy
_atom_site_symmetry_multiplicity
_atom_site_calc_flag
_atom_site_refinement_flags
_atom_site_disorder_assembly
_atom_site_disorder_group
Fe1 Fe 0.36240(9) 0.33333(6) 1.19247(10) 0.0301(3) Uani 1 1 d . . .
Fe2 Fe 0.14334(9) 0.21882(6) 0.84202(10) 0.0274(2) Uani 1 1 d . . .
O1 O 0.7495(6) 0.3569(6) 1.2796(8) 0.0780(19) Uani 1 1 d . . .
O2 O 0.2976(9) 0.5392(4) 1.0856(8) 0.0728(16) Uani 1 1 d . . .
O3 O 0.5161(5) 0.2403(4) 0.8730(6) 0.0457(10) Uani 1 1 d . . .
O4 O -0.0058(8) 0.4100(4) 0.7006(8) 0.0649(14) Uani 1 1 d . . .
O5 O 0.0604(6) 0.1093(3) 0.4579(6) 0.0461(10) Uani 1 1 d . . .
C1 C 0.3415(8) 0.3420(5) 1.4552(8) 0.0374(12) Uani 1 1 d . . .
C2 C 0.1673(8) 0.3479(5) 1.3173(8) 0.0365(12) Uani 1 1 d . . .
C3 C -0.0209(6) 0.2135(5) 1.0062(8) 0.0337(11) Uani 1 1 d . . .
C4 C -0.0062(7) 0.1144(5) 0.9053(8) 0.0361(12) Uani 1 1 d . . .
C5 C 0.1671(7) 0.0703(5) 0.9440(8) 0.0352(11) Uani 1 1 d . . .
C6 C 0.4582(8) 0.0407(5) 1.2163(8) 0.0381(12) Uani 1 1 d . . .
C7 C 0.5864(8) 0.0875(5) 1.3961(8) 0.0415(13) Uani 1 1 d . . .
C8 C 0.5704(7) 0.1852(6) 1.4916(8) 0.0419(14) Uani 1 1 d . . .
C9 C 0.4100(7) 0.2399(4) 1.4126(7) 0.0323(11) Uani 1 1 d . . .
C10 C 0.1270(7) 0.2531(4) 1.1786(7) 0.0298(10) Uani 1 1 d . . .
C11 C 0.2808(6) 0.1892(4) 1.2401(7) 0.0276(10) Uani 1 1 d . . .
C12 C 0.3048(7) 0.0938(4) 1.1326(7) 0.0303(10) Uani 1 1 d . . .
C13 C 0.5982(8) 0.3459(6) 1.2404(8) 0.0469(15) Uani 1 1 d . . .
C14 C 0.3233(9) 0.4579(5) 1.1241(9) 0.0453(14) Uani 1 1 d . . .
C15 C 0.3817(7) 0.2436(4) 0.8963(8) 0.0331(11) Uani 1 1 d . . .
C16 C 0.0516(8) 0.3363(5) 0.7589(8) 0.0386(12) Uani 1 1 d . . .
C17 C 0.0905(7) 0.1528(4) 0.6102(8) 0.0334(11) Uani 1 1 d . . .
H1 H 0.3997 0.3951 1.5620 0.037 Uiso 1 1 d . . .
H2 H 0.0902 0.4062 1.3187 0.036 Uiso 1 1 d . . .
H3 H 0.1804 0.0069 0.8675 0.039 Uiso 1 1 d . . .
H4 H -0.1114 0.0745 0.8066 0.037 Uiso 1 1 d . . .
H5 H -0.1348 0.2457 0.9732 0.036 Uiso 1 1 d . . .
H6 H 0.4728 -0.0298 1.1504 0.041 Uiso 1 1 d . . .
H7 H 0.6844 0.0451 1.4525 0.044 Uiso 1 1 d . . .
H8 H 0.6655 0.2159 1.6068 0.042 Uiso 1 1 d . . .

loop_
_atom_site_aniso_label
_atom_site_aniso_U_11
_atom_site_aniso_U_22
_atom_site_aniso_U_33
_atom_site_aniso_U_23
_atom_site_aniso_U_13
_atom_site_aniso_U_12
Fe1 0.0245(4) 0.0341(4) 0.0319(4) 0.0034(3) 0.0114(3) -0.0051(3)
Fe2 0.0205(4) 0.0316(4) 0.0290(4) 0.0058(3) 0.0078(3) -0.0009(3)
O1 0.028(2) 0.147(6) 0.056(3) 0.012(3) 0.013(2) -0.023(3)
O2 0.106(5) 0.036(3) 0.078(4) 0.018(3) 0.031(3) -0.010(3)
O3 0.034(2) 0.062(3) 0.043(2) -0.004(2) 0.0209(18) -0.0103(19)
O4 0.079(4) 0.051(3) 0.064(3) 0.022(2) 0.021(3) 0.025(3)
O5 0.056(3) 0.046(2) 0.036(2) 0.0025(18) 0.018(2) -0.011(2)
C1 0.040(3) 0.038(3) 0.037(3) 0.000(2) 0.020(2) -0.003(2)
C2 0.035(3) 0.040(3) 0.043(3) 0.008(2) 0.024(2) 0.006(2)
C3 0.017(2) 0.047(3) 0.041(3) 0.014(2) 0.011(2) 0.001(2)
C4 0.024(2) 0.044(3) 0.039(3) 0.012(2) 0.008(2) -0.008(2)
C5 0.034(3) 0.039(3) 0.032(3) 0.000(2) 0.014(2) -0.006(2)
C6 0.037(3) 0.045(3) 0.039(3) 0.010(2) 0.021(2) 0.012(2)
C7 0.031(3) 0.058(4) 0.039(3) 0.018(3) 0.013(2) 0.012(3)
C8 0.025(3) 0.066(4) 0.032(3) 0.014(3) 0.006(2) 0.003(2)
C9 0.028(2) 0.043(3) 0.027(2) 0.006(2) 0.012(2) -0.004(2)
C10 0.023(2) 0.038(3) 0.035(3) 0.010(2) 0.018(2) 0.0032(19)
C11 0.022(2) 0.035(3) 0.027(2) 0.007(2) 0.0098(18) 0.0032(18)
C12 0.029(2) 0.033(3) 0.031(3) 0.009(2) 0.012(2) -0.0008(19)
C13 0.038(3) 0.068(4) 0.034(3) 0.003(3) 0.016(2) -0.012(3)
C14 0.058(4) 0.032(3) 0.048(3) 0.004(3) 0.022(3) -0.014(3)
C15 0.027(2) 0.039(3) 0.033(3) 0.006(2) 0.011(2) -0.002(2)
C16 0.040(3) 0.038(3) 0.040(3) 0.008(2) 0.016(2) 0.005(2)
C17 0.030(3) 0.035(3) 0.035(3) 0.008(2) 0.010(2) -0.007(2)
